data_1510503
loop_
_publ_author_name
'Jeitschko, W.'
'Poettgen, R.'
'Etourneau, J.'
'Chevalier, B.'
'Albering, J.H.'
'Hoffmann, R.D.'

_publ_section_title
;
 On the order and disorder of the transition metal (T) and silicon atoms
 in ternary thorium transition metal silicides of the compositions Th2 T
 Si3 and Th T Si
;
_journal_name_full 'Journal of Alloys Compd.'
_journal_page_first 133
_journal_page_last 139
_journal_paper_doi 10.1016/0925-8388(94)90021-3
_journal_volume 206
_journal_year 1994
_chemical_formula_sum 'Au0.9 Si1.1 Th'
_space_group_IT_number 191
_symmetry_space_group_name_Hall '-P 6 2'
_symmetry_space_group_name_H-M 'P 6/m m m'
_cell_angle_alpha 90
_cell_angle_beta 90
_cell_angle_gamma 120
_cell_formula_units_Z 1
_cell_length_a 4.259
_cell_length_b 4.259
_cell_length_c 4.173
_cell_volume 65.553
_citation_journal_id_ASTM JALCEU
_cod_data_source_file gold_60.cif
_cod_data_source_block Au0.9Si1.1Th1
_cod_original_cell_volume 65.55325
_cod_original_formula_sum 'Au0.9 Si1.1 Th1'
_cod_database_code 1510503

loop_
_symmetry_equiv_pos_as_xyz
x,y,z
x-y,x,z
-y,x-y,z
-x,-y,z
-x+y,-x,z
y,-x+y,z
-y,-x,-z
x-y,-y,-z
x,x-y,-z
y,x,-z
-x+y,y,-z
-x,-x+y,-z
-x,-y,-z
-x+y,-x,-z
y,-x+y,-z
x,y,-z
x-y,x,-z
-y,x-y,-z
y,x,z
-x+y,y,z
-x,-x+y,z
-y,-x,z
x-y,-y,z
x,x-y,z

loop_
_atom_site_label
_atom_site_type_symbol
_atom_site_fract_x
_atom_site_fract_y
_atom_site_fract_z
_atom_site_occupancy
_atom_site_U_iso_or_equiv
Th1 Th 0 0 0 1 0.0
Si1 Si 0.3333 0.6667 0.5 0.55 0.0
Au1 Au 0.3333 0.6667 0.5 0.45 0.0
